data_7022517
loop_
_publ_author_name
'Zhang, Jie'
'Yi, Weiyin'
'Chen, Zhenxia'
'Zhou, Xigeng'

_publ_section_title
;
 Room temperature C-N bond cleavage of anionic guanidinate ligand in
 rare-earth metal complexes.
;
_journal_issue 16
_journal_name_full 'Dalton transactions (Cambridge, England : 2003)'
_journal_page_first 5826
_journal_page_last 5831
_journal_paper_doi 10.1039/c3dt00014a
_journal_volume 42
_journal_year 2013
_chemical_formula_sum 'C36 H56 N10 Y2'
_chemical_formula_weight 806.73
_chemical_name_systematic
;
?
;
_space_group_IT_number 14
_symmetry_cell_setting monoclinic
_symmetry_space_group_name_Hall '-P 2ybc'
_symmetry_space_group_name_H-M 'P 1 21/c 1'
_atom_sites_solution_hydrogens geom
_atom_sites_solution_primary direct
_atom_sites_solution_secondary difmap
_audit_creation_method SHELXL-97
_cell_angle_alpha 90.00
_cell_angle_beta 95.119(5)
_cell_angle_gamma 90.00
_cell_formula_units_Z 4
_cell_length_a 15.003(6)
_cell_length_b 12.179(5)
_cell_length_c 21.055(8)
_cell_measurement_reflns_used 4717
_cell_measurement_temperature 293(2)
_cell_measurement_theta_max 24.211
_cell_measurement_theta_min 2.726
_cell_volume 3832(3)
_computing_cell_refinement 'Bruker SMART'
_computing_data_collection 'Bruker SMART'
_computing_data_reduction 'Bruker SHELXTL'
_computing_molecular_graphics 'Bruker SHELXTL'
_computing_publication_material 'Bruker SHELXTL'
_computing_structure_refinement 'SHELXL-97 (Sheldrick, 1997)'
_computing_structure_solution 'SHELXS-97 (Sheldrick, 1990)'
_diffrn_ambient_temperature 293(2)
_diffrn_measured_fraction_theta_full 0.999
_diffrn_measured_fraction_theta_max 0.999
_diffrn_measurement_device_type 'CCD area detector'
_diffrn_measurement_method 'phi and omega scans'
_diffrn_radiation_monochromator graphite
_diffrn_radiation_source 'fine-focus sealed tube'
_diffrn_radiation_type MoK\a
_diffrn_radiation_wavelength 0.71073
_diffrn_reflns_av_R_equivalents 0.0649
_diffrn_reflns_av_sigmaI/netI 0.1003
_diffrn_reflns_limit_h_max 18
_diffrn_reflns_limit_h_min -18
_diffrn_reflns_limit_k_max 14
_diffrn_reflns_limit_k_min -15
_diffrn_reflns_limit_l_max 25
_diffrn_reflns_limit_l_min -20
_diffrn_reflns_number 16973
_diffrn_reflns_theta_full 26.01
_diffrn_reflns_theta_max 26.01
_diffrn_reflns_theta_min 1.36
_exptl_absorpt_coefficient_mu 3.053
_exptl_absorpt_correction_T_max 0.5803
_exptl_absorpt_correction_T_min 0.4611
_exptl_absorpt_correction_type multi-scan
_exptl_absorpt_process_details sadabs
_exptl_crystal_colour colorless
_exptl_crystal_density_diffrn 1.398
_exptl_crystal_density_method 'not measured'
_exptl_crystal_description prism
_exptl_crystal_F_000 1680
_exptl_crystal_size_max 0.30
_exptl_crystal_size_mid 0.25
_exptl_crystal_size_min 0.20
_refine_diff_density_max 0.689
_refine_diff_density_min -0.535
_refine_diff_density_rms 0.072
_refine_ls_extinction_method none
_refine_ls_goodness_of_fit_ref 0.983
_refine_ls_hydrogen_treatment constr
_refine_ls_matrix_type full
_refine_ls_number_parameters 433
_refine_ls_number_reflns 7516
_refine_ls_number_restraints 0
_refine_ls_restrained_S_all 0.983
_refine_ls_R_factor_all 0.0833
_refine_ls_R_factor_gt 0.0414
_refine_ls_shift/su_max 0.001
_refine_ls_shift/su_mean 0.000
_refine_ls_structure_factor_coef Fsqd
_refine_ls_weighting_details 'calc w=1/[\s^2^(Fo^2^)+(0.0150P)^2^+0.0000P] where P=(Fo^2^+2Fc^2^)/3'
_refine_ls_weighting_scheme calc
_refine_ls_wR_factor_gt 0.0640
_refine_ls_wR_factor_ref 0.0683
_reflns_number_gt 4479
_reflns_number_total 7516
_reflns_threshold_expression >2sigma(I)
_cod_data_source_file c3dt00014a.txt
_cod_data_source_block f91015a
_cod_depositor_comments
;
The following automatic conversions were performed:

'_symmetry_cell_setting' value 'Monoclinic' changed to 'monoclinic'
according to /home/saulius/struct/CIF-dictionaries/cif_core.dic
dictionary named 'cif_core.dic' version 2.4.2 from 2011-04-26.

Automatic conversion script
Id: cif_fix_values 1891 2012-01-12 08:04:46Z andrius 
;
_cod_original_cell_volume 3832(2)
_cod_original_sg_symbol_H-M P2(1)/c
_cod_database_code 7022517

loop_
_symmetry_equiv_pos_as_xyz
'x, y, z'
'-x, y+1/2, -z+1/2'
'-x, -y, -z'
'x, -y-1/2, z-1/2'

loop_
_atom_site_label
_atom_site_type_symbol
_atom_site_fract_x
_atom_site_fract_y
_atom_site_fract_z
_atom_site_U_iso_or_equiv
_atom_site_adp_type
_atom_site_occupancy
_atom_site_symmetry_multiplicity
_atom_site_calc_flag
_atom_site_refinement_flags
Y1 Y 0.21795(2) 0.37456(3) 0.131369(17) 0.03048(10) Uani 1 1 d .
Y2 Y 0.21864(2) 0.67079(3) 0.160721(16) 0.03153(10) Uani 1 1 d .
N1 N 0.21299(18) 0.5068(2) 0.21383(13) 0.0300(7) Uani 1 1 d .
N2 N 0.23139(19) 0.3282(2) 0.25014(13) 0.0305(7) Uani 1 1 d .
N3 N 0.18076(19) 0.4623(2) 0.31967(14) 0.0408(8) Uani 1 1 d .
N4 N 0.2829(2) 0.1613(2) 0.29010(13) 0.0409(8) Uani 1 1 d .
N5 N 0.3501(2) 0.3175(2) 0.33248(14) 0.0374(8) Uani 1 1 d .
N6 N 0.22527(17) 0.5394(2) 0.07841(13) 0.0276(7) Uani 1 1 d .
N7 N 0.25321(18) 0.7162(2) 0.04535(13) 0.0313(7) Uani 1 1 d .
N8 N 0.21225(19) 0.5807(2) -0.03253(14) 0.0395(8) Uani 1 1 d .
N9 N 0.3132(2) 0.8824(2) 0.01925(14) 0.0412(8) Uani 1 1 d .
N10 N 0.38447(19) 0.7260(2) -0.00961(14) 0.0376(8) Uani 1 1 d .
C1 C 0.2092(2) 0.4404(3) 0.26070(17) 0.0296(9) Uani 1 1 d .
C2 C 0.1456(3) 0.3789(3) 0.35984(17) 0.0540(12) Uani 1 1 d .
H2A H 0.1657 0.3078 0.3474 0.081 Uiso 1 1 calc R
H2B H 0.0814 0.3811 0.3551 0.081 Uiso 1 1 calc R
H2C H 0.1665 0.3925 0.4036 0.081 Uiso 1 1 calc R
C3 C 0.1555(3) 0.5727(3) 0.33531(18) 0.0661(14) Uani 1 1 d .
H3A H 0.1814 0.6236 0.3074 0.099 Uiso 1 1 calc R
H3B H 0.1768 0.5886 0.3787 0.099 Uiso 1 1 calc R
H3C H 0.0915 0.5793 0.3303 0.099 Uiso 1 1 calc R
C4 C 0.2870(3) 0.2737(3) 0.29043(18) 0.0349(9) Uani 1 1 d .
C5 C 0.2041(3) 0.1060(3) 0.26360(18) 0.0511(11) Uani 1 1 d .
H5A H 0.1549 0.1567 0.2597 0.077 Uiso 1 1 calc R
H5B H 0.1905 0.0465 0.2911 0.077 Uiso 1 1 calc R
H5C H 0.2140 0.0777 0.2223 0.077 Uiso 1 1 calc R
C6 C 0.3642(3) 0.0947(3) 0.29867(19) 0.0624(13) Uani 1 1 d .
H6A H 0.4128 0.1390 0.3169 0.094 Uiso 1 1 calc R
H6B H 0.3783 0.0670 0.2581 0.094 Uiso 1 1 calc R
H6C H 0.3548 0.0344 0.3266 0.094 Uiso 1 1 calc R
C7 C 0.3698(3) 0.2733(3) 0.39623(18) 0.0592(12) Uani 1 1 d .
H7A H 0.3411 0.2032 0.3991 0.089 Uiso 1 1 calc R
H7B H 0.3480 0.3228 0.4268 0.089 Uiso 1 1 calc R
H7C H 0.4333 0.2646 0.4049 0.089 Uiso 1 1 calc R
C8 C 0.3899(3) 0.4226(3) 0.32237(18) 0.0533(11) Uani 1 1 d .
H8A H 0.3738 0.4461 0.2794 0.080 Uiso 1 1 calc R
H8B H 0.4538 0.4168 0.3295 0.080 Uiso 1 1 calc R
H8C H 0.3686 0.4751 0.3515 0.080 Uiso 1 1 calc R
C9 C 0.2304(2) 0.6043(3) 0.03163(18) 0.0302(9) Uani 1 1 d .
C10 C 0.1869(3) 0.4711(3) -0.05238(17) 0.0517(11) Uani 1 1 d .
H10A H 0.2033 0.4206 -0.0183 0.077 Uiso 1 1 calc R
H10B H 0.2171 0.4515 -0.0891 0.077 Uiso 1 1 calc R
H10C H 0.1234 0.4682 -0.0630 0.077 Uiso 1 1 calc R
C11 C 0.1920(3) 0.6645(3) -0.08051(16) 0.0560(12) Uani 1 1 d .
H11A H 0.2115 0.7347 -0.0638 0.084 Uiso 1 1 calc R
H11B H 0.1286 0.6664 -0.0919 0.084 Uiso 1 1 calc R
H11C H 0.2223 0.6479 -0.1176 0.084 Uiso 1 1 calc R
C12 C 0.2307(3) 0.9384(3) 0.02829(18) 0.0551(12) Uani 1 1 d .
H12A H 0.1814 0.8884 0.0204 0.083 Uiso 1 1 calc R
H12B H 0.2232 0.9991 -0.0008 0.083 Uiso 1 1 calc R
H12C H 0.2324 0.9650 0.0713 0.083 Uiso 1 1 calc R
C13 C 0.3940(3) 0.9479(3) 0.02992(19) 0.0601(13) Uani 1 1 d .
H13A H 0.4450 0.9034 0.0230 0.090 Uiso 1 1 calc R
H13B H 0.3995 0.9747 0.0730 0.090 Uiso 1 1 calc R
H13C H 0.3909 1.0088 0.0009 0.090 Uiso 1 1 calc R
C14 C 0.4167(2) 0.6163(3) 0.00532(18) 0.0467(11) Uani 1 1 d .
H14A H 0.3928 0.5912 0.0435 0.070 Uiso 1 1 calc R
H14B H 0.4809 0.6170 0.0116 0.070 Uiso 1 1 calc R
H14C H 0.3979 0.5678 -0.0293 0.070 Uiso 1 1 calc R
C15 C 0.4169(3) 0.7724(3) -0.06713(18) 0.0570(12) Uani 1 1 d .
H15A H 0.3931 0.8451 -0.0739 0.085 Uiso 1 1 calc R
H15B H 0.3980 0.7270 -0.1031 0.085 Uiso 1 1 calc R
H15C H 0.4811 0.7759 -0.0622 0.085 Uiso 1 1 calc R
C16 C 0.3154(2) 0.7695(3) 0.01881(17) 0.0351(9) Uani 1 1 d .
C17 C 0.0883(3) 0.2789(4) 0.0512(2) 0.0552(12) Uani 1 1 d .
H17A H 0.1044 0.2592 0.0111 0.066 Uiso 1 1 calc R
C18 C 0.0940(3) 0.2127(3) 0.1051(2) 0.0545(12) Uani 1 1 d .
H18A H 0.1147 0.1407 0.1074 0.065 Uiso 1 1 calc R
C19 C 0.0633(2) 0.2721(4) 0.1548(2) 0.0519(12) Uani 1 1 d .
H19A H 0.0592 0.2471 0.1962 0.062 Uiso 1 1 calc R
C20 C 0.0398(2) 0.3758(4) 0.1317(2) 0.0514(11) Uani 1 1 d .
H20A H 0.0179 0.4329 0.1552 0.062 Uiso 1 1 calc R
C21 C 0.0542(3) 0.3802(4) 0.0680(2) 0.0515(11) Uani 1 1 d .
H21A H 0.0432 0.4401 0.0411 0.062 Uiso 1 1 calc R
C22 C 0.3180(3) 0.2406(3) 0.06424(19) 0.0500(12) Uani 1 1 d .
H22A H 0.2859 0.2014 0.0319 0.060 Uiso 1 1 calc R
C23 C 0.3378(3) 0.2059(3) 0.1273(2) 0.0566(13) Uani 1 1 d .
H23A H 0.3201 0.1401 0.1447 0.068 Uiso 1 1 calc R
C24 C 0.3889(3) 0.2880(4) 0.15942(19) 0.0510(11) Uani 1 1 d .
H24A H 0.4123 0.2855 0.2018 0.061 Uiso 1 1 calc R
C25 C 0.3988(2) 0.3733(3) 0.1175(2) 0.0437(10) Uani 1 1 d .
H25A H 0.4293 0.4386 0.1269 0.052 Uiso 1 1 calc R
C26 C 0.3553(2) 0.3448(3) 0.05859(19) 0.0426(10) Uani 1 1 d .
H26A H 0.3517 0.3877 0.0219 0.051 Uiso 1 1 calc R
C27 C 0.0409(2) 0.6781(3) 0.1247(2) 0.0497(11) Uani 1 1 d .
H27A H 0.0189 0.6217 0.0980 0.060 Uiso 1 1 calc R
C28 C 0.0478(3) 0.6764(3) 0.1910(2) 0.0521(11) Uani 1 1 d .
H28A H 0.0311 0.6189 0.2165 0.063 Uiso 1 1 calc R
C29 C 0.0843(3) 0.7766(3) 0.2123(2) 0.0552(12) Uani 1 1 d .
H29A H 0.0965 0.7975 0.2546 0.066 Uiso 1 1 calc R
C30 C 0.0993(3) 0.8396(3) 0.1593(2) 0.0541(12) Uani 1 1 d .
H30A H 0.1230 0.9102 0.1599 0.065 Uiso 1 1 calc R
C31 C 0.0725(3) 0.7786(4) 0.1055(2) 0.0532(12) Uani 1 1 d .
H31A H 0.0753 0.8012 0.0636 0.064 Uiso 1 1 calc R
C32 C 0.3448(3) 0.6999(3) 0.26079(19) 0.0560(12) Uani 1 1 d .
H32A H 0.3366 0.6592 0.2972 0.067 Uiso 1 1 calc R
C33 C 0.3930(3) 0.6664(3) 0.2110(2) 0.0511(11) Uani 1 1 d .
H33A H 0.4221 0.5995 0.2080 0.061 Uiso 1 1 calc R
C34 C 0.3899(3) 0.7503(4) 0.1668(2) 0.0543(12) Uani 1 1 d .
H34A H 0.4174 0.7506 0.1289 0.065 Uiso 1 1 calc R
C35 C 0.3382(3) 0.8341(3) 0.1892(2) 0.0535(12) Uani 1 1 d .
H35A H 0.3242 0.9001 0.1684 0.064 Uiso 1 1 calc R
C36 C 0.3110(3) 0.8032(3) 0.2474(2) 0.0526(12) Uani 1 1 d .
H36A H 0.2763 0.8445 0.2730 0.063 Uiso 1 1 calc R

loop_
_atom_site_aniso_label
_atom_site_aniso_U_11
_atom_site_aniso_U_22
_atom_site_aniso_U_33
_atom_site_aniso_U_23
_atom_site_aniso_U_13
_atom_site_aniso_U_12
Y1 0.0322(2) 0.0329(2) 0.0270(2) -0.00248(17) 0.00624(16) -0.00204(17)
Y2 0.0321(2) 0.0333(2) 0.0299(2) -0.00307(17) 0.00617(16) 0.00073(17)
N1 0.0313(19) 0.0421(19) 0.017(2) -0.0009(15) 0.0034(14) -0.0020(14)
N2 0.0334(19) 0.0325(17) 0.0257(18) 0.0007(15) 0.0029(14) -0.0010(15)
N3 0.054(2) 0.040(2) 0.032(2) -0.0030(16) 0.0230(17) -0.0033(16)
N4 0.044(2) 0.0345(19) 0.043(2) 0.0020(16) -0.0011(16) -0.0007(17)
N5 0.041(2) 0.0367(19) 0.034(2) 0.0030(16) -0.0033(15) -0.0049(16)
N6 0.0279(18) 0.0343(18) 0.0211(19) 0.0037(14) 0.0046(14) 0.0014(14)
N7 0.034(2) 0.0306(17) 0.0304(19) 0.0019(14) 0.0081(15) -0.0009(15)
N8 0.050(2) 0.043(2) 0.024(2) 0.0054(16) -0.0032(15) -0.0075(16)
N9 0.037(2) 0.0351(19) 0.053(2) 0.0035(17) 0.0134(16) 0.0005(17)
N10 0.038(2) 0.0367(19) 0.040(2) 0.0088(15) 0.0152(16) 0.0036(16)
C1 0.021(2) 0.040(2) 0.027(2) -0.004(2) 0.0005(17) -0.0029(17)
C2 0.058(3) 0.061(3) 0.046(3) 0.005(2) 0.022(2) -0.009(2)
C3 0.105(4) 0.055(3) 0.043(3) -0.004(2) 0.032(3) 0.012(3)
C4 0.038(3) 0.037(2) 0.032(3) -0.005(2) 0.015(2) -0.006(2)
C5 0.057(3) 0.040(3) 0.055(3) 0.005(2) -0.002(2) -0.008(2)
C6 0.066(3) 0.047(3) 0.073(4) 0.004(2) 0.000(3) 0.004(2)
C7 0.068(3) 0.070(3) 0.038(3) 0.008(2) -0.008(2) -0.010(2)
C8 0.052(3) 0.055(3) 0.051(3) -0.004(2) -0.006(2) -0.007(2)
C9 0.020(2) 0.038(3) 0.033(3) -0.0053(19) 0.0041(17) 0.0000(17)
C10 0.061(3) 0.057(3) 0.037(3) -0.007(2) 0.001(2) -0.011(2)
C11 0.069(3) 0.068(3) 0.029(3) 0.010(2) -0.008(2) -0.011(2)
C12 0.061(3) 0.037(2) 0.069(3) 0.007(2) 0.013(2) 0.010(2)
C13 0.061(3) 0.046(3) 0.075(4) 0.005(2) 0.014(3) -0.006(2)
C14 0.040(3) 0.045(2) 0.058(3) 0.003(2) 0.016(2) 0.007(2)
C15 0.056(3) 0.067(3) 0.051(3) 0.014(2) 0.022(2) 0.007(2)
C16 0.034(3) 0.035(2) 0.036(3) 0.0012(19) 0.0044(19) 0.003(2)
C17 0.059(3) 0.070(3) 0.036(3) -0.009(3) 0.001(2) -0.020(3)
C18 0.055(3) 0.048(3) 0.060(3) -0.003(3) -0.002(2) -0.018(2)
C19 0.037(3) 0.071(3) 0.048(3) 0.010(3) 0.006(2) -0.018(2)
C20 0.024(3) 0.064(3) 0.066(3) -0.004(3) 0.000(2) -0.004(2)
C21 0.040(3) 0.071(3) 0.041(3) 0.012(2) -0.008(2) -0.004(2)
C22 0.062(3) 0.049(3) 0.041(3) -0.013(2) 0.017(2) 0.005(2)
C23 0.067(3) 0.040(3) 0.067(4) 0.012(2) 0.031(3) 0.015(2)
C24 0.040(3) 0.075(3) 0.039(3) 0.002(3) 0.008(2) 0.023(2)
C25 0.032(3) 0.047(2) 0.053(3) -0.008(2) 0.011(2) 0.001(2)
C26 0.043(3) 0.045(3) 0.044(3) 0.005(2) 0.024(2) 0.007(2)
C27 0.032(3) 0.060(3) 0.058(3) -0.011(3) 0.008(2) 0.007(2)
C28 0.039(3) 0.062(3) 0.059(3) 0.008(3) 0.022(2) 0.007(2)
C29 0.054(3) 0.063(3) 0.051(3) -0.012(3) 0.019(2) 0.014(2)
C30 0.049(3) 0.044(3) 0.071(4) -0.001(3) 0.017(2) 0.009(2)
C31 0.037(3) 0.068(3) 0.057(3) 0.012(3) 0.015(2) 0.011(2)
C32 0.072(3) 0.060(3) 0.031(3) 0.004(2) -0.017(2) -0.021(3)
C33 0.042(3) 0.048(3) 0.061(3) -0.011(3) -0.011(2) 0.002(2)
C34 0.035(3) 0.077(3) 0.050(3) -0.012(3) 0.002(2) -0.023(2)
C35 0.065(3) 0.038(2) 0.054(3) 0.005(2) -0.012(2) -0.018(2)
C36 0.067(3) 0.045(3) 0.045(3) -0.011(2) 0.003(2) -0.006(2)

loop_
_atom_type_symbol
_atom_type_description
_atom_type_scat_dispersion_real
_atom_type_scat_dispersion_imag
_atom_type_scat_source
C C 0.0033 0.0016 'International Tables Vol C Tables 4.2.6.8 and 6.1.1.4'
H H 0.0000 0.0000 'International Tables Vol C Tables 4.2.6.8 and 6.1.1.4'
N N 0.0061 0.0033 'International Tables Vol C Tables 4.2.6.8 and 6.1.1.4'
Y Y -2.7962 3.5667 'International Tables Vol C Tables 4.2.6.8 and 6.1.1.4'

loop_
_geom_angle_atom_site_label_1
_geom_angle_atom_site_label_2
_geom_angle_atom_site_label_3
_geom_angle
N6 Y1 N1 76.62(10)
N6 Y1 N2 131.56(9)
N1 Y1 N2 55.86(9)
N6 Y1 C20 94.99(12)
N1 Y1 C20 84.13(11)
N2 Y1 C20 89.45(12)
N6 Y1 C21 79.55(11)
N1 Y1 C21 104.98(12)
N2 Y1 C21 118.68(11)
C20 Y1 C21 29.77(11)
N6 Y1 C26 76.74(10)
N1 Y1 C26 125.56(11)
N2 Y1 C26 121.91(11)
C20 Y1 C26 144.69(13)
C21 Y1 C26 115.57(13)
N6 Y1 C22 102.73(11)
N1 Y1 C22 147.97(11)
N2 Y1 C22 112.34(11)
C20 Y1 C22 127.41(13)
C21 Y1 C22 106.37(13)
C26 Y1 C22 29.96(10)
N6 Y1 C19 124.49(11)
N1 Y1 C19 95.48(12)
N2 Y1 C19 73.43(11)
C20 Y1 C19 29.82(10)
C21 Y1 C19 49.09(12)
C26 Y1 C19 138.47(13)
C22 Y1 C19 109.96(13)
N6 Y1 C17 97.77(12)
N1 Y1 C17 132.59(12)
N2 Y1 C17 120.16(11)
C20 Y1 C17 49.05(13)
C21 Y1 C17 29.84(11)
C26 Y1 C17 97.46(13)
C22 Y1 C17 79.43(13)
C19 Y1 C17 48.83(13)
N6 Y1 C18 126.27(11)
N1 Y1 C18 124.91(12)
N2 Y1 C18 91.82(11)
C20 Y1 C18 48.86(12)
C21 Y1 C18 48.92(13)
C26 Y1 C18 109.17(13)
C22 Y1 C18 81.86(13)
C19 Y1 C18 29.44(11)
C17 Y1 C18 29.49(10)
N6 Y1 C23 125.40(11)
N1 Y1 C23 126.55(12)
N2 Y1 C23 82.53(11)
C20 Y1 C23 131.63(13)
C21 Y1 C23 125.27(14)
C26 Y1 C23 49.05(11)
C22 Y1 C23 29.84(11)
C19 Y1 C23 103.60(14)
C17 Y1 C23 95.43(15)
C18 Y1 C23 83.66(14)
N6 Y1 C25 82.16(11)
N1 Y1 C25 100.18(10)
N2 Y1 C25 96.32(11)
C20 Y1 C25 174.08(13)
C21 Y1 C25 144.32(13)
C26 Y1 C25 29.58(10)
C22 Y1 C25 48.88(11)
C19 Y1 C25 151.83(13)
C17 Y1 C25 126.03(13)
C18 Y1 C25 129.31(12)
C23 Y1 C25 48.42(12)
N1 Y2 N6 76.95(9)
N1 Y2 N7 131.50(9)
N6 Y2 N7 55.41(9)
N1 Y2 C28 80.18(11)
N6 Y2 C28 107.03(12)
N7 Y2 C28 119.37(11)
N1 Y2 C29 99.10(12)
N6 Y2 C29 134.29(11)
N7 Y2 C29 119.63(11)
C28 Y2 C29 29.97(10)
N1 Y2 C27 94.97(11)
N6 Y2 C27 85.52(11)
N7 Y2 C27 90.30(11)
C28 Y2 C27 29.79(11)
C29 Y2 C27 49.08(12)
N1 Y2 C35 125.72(11)
N6 Y2 C35 126.01(12)
N7 Y2 C35 82.34(11)
C28 Y2 C35 123.62(14)
C29 Y2 C35 93.66(14)
C27 Y2 C35 130.82(13)
N1 Y2 C36 103.16(12)
N6 Y2 C36 147.10(11)
N7 Y2 C36 111.74(11)
C28 Y2 C36 105.35(13)
C29 Y2 C36 78.55(13)
C27 Y2 C36 126.75(12)
C35 Y2 C36 29.41(10)
N1 Y2 C31 124.34(11)
N6 Y2 C31 95.64(12)
N7 Y2 C31 73.60(11)
C28 Y2 C31 48.94(12)
C29 Y2 C31 48.74(13)
C27 Y2 C31 29.57(10)
C35 Y2 C31 103.41(14)
C36 Y2 C31 110.05(14)
N1 Y2 C30 127.54(11)
N6 Y2 C30 124.92(12)
N7 Y2 C30 90.86(11)
C28 Y2 C30 49.15(12)
C29 Y2 C30 29.65(11)
C27 Y2 C30 48.88(12)
C35 Y2 C30 82.53(14)
C36 Y2 C30 81.68(14)
C31 Y2 C30 29.41(11)
N1 Y2 C32 77.86(11)
N6 Y2 C32 125.58(12)
N7 Y2 C32 120.93(12)
C28 Y2 C32 115.03(14)
C29 Y2 C32 96.84(14)
C27 Y2 C32 144.12(13)
C35 Y2 C32 48.21(12)
C36 Y2 C32 29.26(10)
C31 Y2 C32 138.03(14)
C30 Y2 C32 108.71(14)
N1 Y2 C33 82.52(11)
N6 Y2 C33 99.74(11)
N7 Y2 C33 95.91(12)
C28 Y2 C33 143.69(14)
C29 Y2 C33 125.20(13)
C27 Y2 C33 173.44(13)
C35 Y2 C33 48.47(12)
C36 Y2 C33 48.62(12)
C31 Y2 C33 151.67(13)
C30 Y2 C33 128.63(13)
C32 Y2 C33 29.41(11)
C1 N1 Y2 158.6(2)
C1 N1 Y1 98.2(2)
Y2 N1 Y1 103.25(11)
C4 N2 C1 121.7(3)
C4 N2 Y1 137.1(2)
C1 N2 Y1 86.7(2)
C1 N3 C3 119.7(3)
C1 N3 C2 123.3(3)
C3 N3 C2 113.8(3)
C4 N4 C5 120.5(3)
C4 N4 C6 121.1(3)
C5 N4 C6 116.0(3)
C4 N5 C8 122.2(3)
C4 N5 C7 122.2(3)
C8 N5 C7 114.5(3)
C9 N6 Y1 157.8(2)
C9 N6 Y2 99.0(2)
Y1 N6 Y2 103.17(10)
C16 N7 C9 123.8(3)
C16 N7 Y2 136.1(3)
C9 N7 Y2 85.49(19)
C9 N8 C10 120.0(3)
C9 N8 C11 123.0(3)
C10 N8 C11 114.6(3)
C16 N9 C12 119.7(3)
C16 N9 C13 122.0(3)
C12 N9 C13 115.8(3)
C16 N10 C14 121.4(3)
C16 N10 C15 122.8(3)
C14 N10 C15 114.1(3)
N1 C1 N3 127.8(3)
N1 C1 N2 117.2(3)
N3 C1 N2 114.9(3)
N1 C1 Y1 55.47(18)
N3 C1 Y1 163.9(2)
N2 C1 Y1 63.33(17)
N3 C2 H2A 109.5
N3 C2 H2B 109.5
H2A C2 H2B 109.5
N3 C2 H2C 109.5
H2A C2 H2C 109.5
H2B C2 H2C 109.5
N3 C3 H3A 109.5
N3 C3 H3B 109.5
H3A C3 H3B 109.5
N3 C3 H3C 109.5
H3A C3 H3C 109.5
H3B C3 H3C 109.5
N2 C4 N5 126.3(3)
N2 C4 N4 118.4(3)
N5 C4 N4 115.3(4)
N4 C5 H5A 109.5
N4 C5 H5B 109.5
H5A C5 H5B 109.5
N4 C5 H5C 109.5
H5A C5 H5C 109.5
H5B C5 H5C 109.5
N4 C6 H6A 109.5
N4 C6 H6B 109.5
H6A C6 H6B 109.5
N4 C6 H6C 109.5
H6A C6 H6C 109.5
H6B C6 H6C 109.5
N5 C7 H7A 109.5
N5 C7 H7B 109.5
H7A C7 H7B 109.5
N5 C7 H7C 109.5
H7A C7 H7C 109.5
H7B C7 H7C 109.5
N5 C8 H8A 109.5
N5 C8 H8B 109.5
H8A C8 H8B 109.5
N5 C8 H8C 109.5
H8A C8 H8C 109.5
H8B C8 H8C 109.5
N6 C9 N8 127.4(3)
N6 C9 N7 117.8(3)
N8 C9 N7 114.7(3)
N6 C9 Y2 54.92(18)
N8 C9 Y2 164.6(2)
N7 C9 Y2 64.60(17)
N8 C10 H10A 109.5
N8 C10 H10B 109.5
H10A C10 H10B 109.5
N8 C10 H10C 109.5
H10A C10 H10C 109.5
H10B C10 H10C 109.5
N8 C11 H11A 109.5
N8 C11 H11B 109.5
H11A C11 H11B 109.5
N8 C11 H11C 109.5
H11A C11 H11C 109.5
H11B C11 H11C 109.5
N9 C12 H12A 109.5
N9 C12 H12B 109.5
H12A C12 H12B 109.5
N9 C12 H12C 109.5
H12A C12 H12C 109.5
H12B C12 H12C 109.5
N9 C13 H13A 109.5
N9 C13 H13B 109.5
H13A C13 H13B 109.5
N9 C13 H13C 109.5
H13A C13 H13C 109.5
H13B C13 H13C 109.5
N10 C14 H14A 109.5
N10 C14 H14B 109.5
H14A C14 H14B 109.5
N10 C14 H14C 109.5
H14A C14 H14C 109.5
H14B C14 H14C 109.5
N10 C15 H15A 109.5
N10 C15 H15B 109.5
H15A C15 H15B 109.5
N10 C15 H15C 109.5
H15A C15 H15C 109.5
H15B C15 H15C 109.5
N7 C16 N10 127.0(3)
N7 C16 N9 118.4(3)
N10 C16 N9 114.5(3)
C18 C17 C21 107.7(4)
C18 C17 Y1 75.8(2)
C21 C17 Y1 73.8(2)
C18 C17 H17A 126.2
C21 C17 H17A 126.2
Y1 C17 H17A 116.4
C19 C18 C17 108.3(4)
C19 C18 Y1 74.7(2)
C17 C18 Y1 74.7(2)
C19 C18 H18A 125.9
C17 C18 H18A 125.9
Y1 C18 H18A 116.8
C18 C19 C20 107.5(4)
C18 C19 Y1 75.9(2)
C20 C19 Y1 73.3(2)
C18 C19 H19A 126.2
C20 C19 H19A 126.2
Y1 C19 H19A 116.7
C21 C20 C19 108.6(4)
C21 C20 Y1 75.7(2)
C19 C20 Y1 76.9(2)
C21 C20 H20A 125.7
C19 C20 H20A 125.7
Y1 C20 H20A 113.9
C20 C21 C17 107.8(4)
C20 C21 Y1 74.5(2)
C17 C21 Y1 76.3(2)
C20 C21 H21A 126.1
C17 C21 H21A 126.1
Y1 C21 H21A 115.3
C26 C22 C23 107.6(4)
C26 C22 Y1 75.0(2)
C23 C22 Y1 76.5(2)
C26 C22 H22A 126.2
C23 C22 H22A 126.2
Y1 C22 H22A 114.7
C24 C23 C22 107.7(4)
C24 C23 Y1 77.4(2)
C22 C23 Y1 73.7(2)
C24 C23 H23A 126.2
C22 C23 H23A 126.2
Y1 C23 H23A 115.0
C25 C24 C23 108.4(4)
C25 C24 Y1 74.3(2)
C23 C24 Y1 73.3(2)
C25 C24 H24A 125.8
C23 C24 H24A 125.8
Y1 C24 H24A 118.5
C24 C25 C26 108.2(4)
C24 C25 Y1 76.9(2)
C26 C25 Y1 73.0(2)
C24 C25 H25A 125.9
C26 C25 H25A 125.9
Y1 C25 H25A 116.3
C25 C26 C22 108.1(4)
C25 C26 Y1 77.4(2)
C22 C26 Y1 75.0(2)
C25 C26 H26A 126.0
C22 C26 H26A 126.0
Y1 C26 H26A 113.9
C31 C27 C28 108.0(4)
C31 C27 Y2 75.9(2)
C28 C27 Y2 74.6(2)
C31 C27 H27A 126.0
C28 C27 H27A 126.0
Y2 C27 H27A 115.7
C27 C28 C29 107.5(4)
C27 C28 Y2 75.6(2)
C29 C28 Y2 75.2(2)
C27 C28 H28A 126.2
C29 C28 H28A 126.2
Y2 C28 H28A 115.3
C30 C29 C28 108.2(4)
C30 C29 Y2 76.2(2)
C28 C29 Y2 74.9(2)
C30 C29 H29A 125.9
C28 C29 H29A 125.9
Y2 C29 H29A 115.2
C31 C30 C29 107.7(4)
C31 C30 Y2 75.3(2)
C29 C30 Y2 74.2(2)
C31 C30 H30A 126.1
C29 C30 H30A 126.1
Y2 C30 H30A 116.5
C30 C31 C27 108.5(4)
C30 C31 Y2 75.3(2)
C27 C31 Y2 74.6(2)
C30 C31 H31A 125.7
C27 C31 H31A 125.7
Y2 C31 H31A 116.4
C36 C32 C33 108.8(4)
C36 C32 Y2 75.1(2)
C33 C32 Y2 75.6(2)
C36 C32 H32A 125.6
C33 C32 H32A 125.6
Y2 C32 H32A 115.7
C34 C33 C32 107.7(4)
C34 C33 Y2 75.6(2)
C32 C33 Y2 75.0(2)
C34 C33 H33A 126.1
C32 C33 H33A 126.1
Y2 C33 H33A 115.5
C33 C34 C35 107.5(4)
C33 C34 Y2 75.2(2)
C35 C34 Y2 74.1(2)
C33 C34 H34A 126.3
C35 C34 H34A 126.3
Y2 C34 H34A 116.6
C36 C35 C34 108.6(4)
C36 C35 Y2 75.7(2)
C34 C35 Y2 76.4(2)
C36 C35 H35A 125.7
C34 C35 H35A 125.7
Y2 C35 H35A 114.4
C32 C36 C35 107.4(4)
C32 C36 Y2 75.6(2)
C35 C36 Y2 74.8(2)
C32 C36 H36A 126.3
C35 C36 H36A 126.3
Y2 C36 H36A 115.5

loop_
_geom_bond_atom_site_label_1
_geom_bond_atom_site_label_2
_geom_bond_distance
Y1 N6 2.304(3)
Y1 N1 2.374(3)
Y1 N2 2.554(3)
Y1 C20 2.673(4)
Y1 C21 2.689(4)
Y1 C26 2.700(3)
Y1 C22 2.700(3)
Y1 C19 2.718(4)
Y1 C17 2.721(4)
Y1 C18 2.733(4)
Y1 C23 2.736(4)
Y1 C25 2.755(4)
Y2 N1 2.294(3)
Y2 N6 2.367(3)
Y2 N7 2.589(3)
Y2 C28 2.697(4)
Y2 C29 2.700(4)
Y2 C27 2.708(4)
Y2 C35 2.709(4)
Y2 C36 2.721(4)
Y2 C31 2.725(4)
Y2 C30 2.725(4)
Y2 C32 2.727(4)
Y2 C33 2.733(4)
N1 C1 1.281(4)
N2 C4 1.316(4)
N2 C1 1.428(4)
N3 C1 1.375(4)
N3 C3 1.443(4)
N3 C2 1.451(4)
N4 C4 1.370(4)
N4 C5 1.430(4)
N4 C6 1.463(4)
N5 C4 1.348(4)
N5 C8 1.436(4)
N5 C7 1.452(4)
N6 C9 1.270(4)
N7 C16 1.303(4)
N7 C9 1.429(4)
N8 C9 1.384(4)
N8 C10 1.439(4)
N8 C11 1.449(4)
N9 C16 1.376(4)
N9 C12 1.441(4)
N9 C13 1.452(4)
N10 C16 1.350(4)
N10 C14 1.446(4)
N10 C15 1.459(4)
C2 H2A 0.9600
C2 H2B 0.9600
C2 H2C 0.9600
C3 H3A 0.9600
C3 H3B 0.9600
C3 H3C 0.9600
C5 H5A 0.9600
C5 H5B 0.9600
C5 H5C 0.9600
C6 H6A 0.9600
C6 H6B 0.9600
C6 H6C 0.9600
C7 H7A 0.9600
C7 H7B 0.9600
C7 H7C 0.9600
C8 H8A 0.9600
C8 H8B 0.9600
C8 H8C 0.9600
C10 H10A 0.9600
C10 H10B 0.9600
C10 H10C 0.9600
C11 H11A 0.9600
C11 H11B 0.9600
C11 H11C 0.9600
C12 H12A 0.9600
C12 H12B 0.9600
C12 H12C 0.9600
C13 H13A 0.9600
C13 H13B 0.9600
C13 H13C 0.9600
C14 H14A 0.9600
C14 H14B 0.9600
C14 H14C 0.9600
C15 H15A 0.9600
C15 H15B 0.9600
C15 H15C 0.9600
C17 C18 1.388(5)
C17 C21 1.393(5)
C17 H17A 0.9300
C18 C19 1.385(5)
C18 H18A 0.9300
C19 C20 1.388(5)
C19 H19A 0.9300
C20 C21 1.377(5)
C20 H20A 0.9300
C21 H21A 0.9300
C22 C26 1.396(5)
C22 C23 1.400(5)
C22 H22A 0.9300
C23 C24 1.397(5)
C23 H23A 0.9300
C24 C25 1.380(5)
C24 H24A 0.9300
C25 C26 1.393(5)
C25 H25A 0.9300
C26 H26A 0.9300
C27 C31 1.386(5)
C27 C28 1.389(5)
C27 H27A 0.9300
C28 C29 1.395(5)
C28 H28A 0.9300
C29 C30 1.388(5)
C29 H29A 0.9300
C30 C31 1.383(5)
C30 H30A 0.9300
C31 H31A 0.9300
C32 C36 1.376(5)
C32 C33 1.386(5)
C32 H32A 0.9300
C33 C34 1.380(5)
C33 H33A 0.9300
C34 C35 1.391(5)
C34 H34A 0.9300
C35 C36 1.379(5)
C35 H35A 0.9300
C36 H36A 0.9300
